data_2215243
loop_
_publ_author_name
'Yu, Ming-Ming'
'Zhang, Yu-Na'
'Wei, Liu-He'

_publ_section_title
;
 Aquabis(2,2'-bipyridine-\k^2^<i>N</i>,<i>N</i>')copper(II)
 bis(tetrafluoridoborate)
;
_journal_coeditor_code PV2015
_journal_issue 9
_journal_name_full 'Acta Crystallographica Section E'
_journal_page_first m2380
_journal_page_last m2380
_journal_paper_doi 10.1107/S1600536807033557
_journal_volume 63
_journal_year 2007
_chemical_formula_iupac '[Cu (C10 H8 N2)2 (H2 O)] (B F4)2'
_chemical_formula_moiety 'C20 H18 Cu N4 O 2+ , 2B F4 -'
_chemical_formula_sum 'C20 H18 B2 Cu F8 N4 O'
_chemical_formula_weight 567.54
_chemical_name_systematic
;
Aquabis(2,2'-bipyridine-\k^2^N,N')copper(II) bis(tetrafluoridoborate)
;
_space_group_IT_number 14
_symmetry_cell_setting monoclinic
_symmetry_space_group_name_Hall '-P 2ybc'
_symmetry_space_group_name_H-M 'P 1 21/c 1'
_atom_sites_solution_hydrogens geom
_atom_sites_solution_primary direct
_atom_sites_solution_secondary difmap
_audit_creation_method SHELXL97
_cell_angle_alpha 90.00
_cell_angle_beta 103.507(3)
_cell_angle_gamma 90.00
_cell_formula_units_Z 4
_cell_length_a 9.0961(16)
_cell_length_b 13.571(2)
_cell_length_c 19.338(3)
_cell_measurement_reflns_used 2544
_cell_measurement_temperature 294(2)
_cell_measurement_theta_max 23.27
_cell_measurement_theta_min 2.30
_cell_volume 2321.1(6)
_computing_cell_refinement 'SAINT (Bruker, 2000)'
_computing_data_collection 'SMART (Bruker, 2000)'
_computing_data_reduction SAINT
_computing_molecular_graphics SHELXTL
_computing_publication_material SHELXTL
_computing_structure_refinement SHELXTL
_computing_structure_solution 'SHELXTL (Bruker, 2000)'
_diffrn_ambient_temperature 294(2)
_diffrn_measured_fraction_theta_full 1.000
_diffrn_measured_fraction_theta_max 1.000
_diffrn_measurement_device_type 'Bruker SMART CCD area-detector'
_diffrn_measurement_method '\f and \w'
_diffrn_radiation_monochromator graphite
_diffrn_radiation_source 'fine-focus sealed tube'
_diffrn_radiation_type MoK\a
_diffrn_radiation_wavelength 0.71073
_diffrn_reflns_av_R_equivalents 0.0494
_diffrn_reflns_av_sigmaI/netI 0.0581
_diffrn_reflns_limit_h_max 10
_diffrn_reflns_limit_h_min -10
_diffrn_reflns_limit_k_max 12
_diffrn_reflns_limit_k_min -16
_diffrn_reflns_limit_l_max 22
_diffrn_reflns_limit_l_min -18
_diffrn_reflns_number 11615
_diffrn_reflns_theta_full 25.02
_diffrn_reflns_theta_max 25.02
_diffrn_reflns_theta_min 1.85
_exptl_absorpt_coefficient_mu 1.027
_exptl_absorpt_correction_T_max 0.852472
_exptl_absorpt_correction_T_min 0.780146
_exptl_absorpt_correction_type multi-scan
_exptl_absorpt_process_details '(SADABS; Bruker, 2000)'
_exptl_crystal_colour blue
_exptl_crystal_density_diffrn 1.624
_exptl_crystal_density_method 'not measured'
_exptl_crystal_description block
_exptl_crystal_F_000 1140
_exptl_crystal_size_max 0.24
_exptl_crystal_size_mid 0.20
_exptl_crystal_size_min 0.16
_refine_diff_density_max 0.456
_refine_diff_density_min -0.370
_refine_ls_extinction_coef 0.0078(8)
_refine_ls_extinction_expression Fc^*^=kFc[1+0.001xFc^2^\l^3^/sin(2\q)]^-1/4^
_refine_ls_extinction_method 'SHELXL97 (Sheldrick, 1997)'
_refine_ls_goodness_of_fit_ref 1.022
_refine_ls_hydrogen_treatment constr
_refine_ls_matrix_type full
_refine_ls_number_parameters 363
_refine_ls_number_reflns 4090
_refine_ls_number_restraints 99
_refine_ls_restrained_S_all 1.063
_refine_ls_R_factor_all 0.0904
_refine_ls_R_factor_gt 0.0477
_refine_ls_shift/su_max 0.003
_refine_ls_shift/su_mean 0.000
_refine_ls_structure_factor_coef Fsqd
_refine_ls_weighting_details 'calc w = 1/[\s^2^(Fo^2^)+(0.0615P)^2^+1.4025P] where P=(Fo^2^+2Fc^2^)/3'
_refine_ls_weighting_scheme calc
_refine_ls_wR_factor_gt 0.1133
_refine_ls_wR_factor_ref 0.1357
_reflns_number_gt 2549
_reflns_number_total 4090
_reflns_threshold_expression I>2\s(I)
_cod_data_source_file pv2015.cif
_cod_data_source_block I
_cod_original_sg_symbol_H-M 'P 21/c'
_cod_database_code 2215243
_cod_database_fobs_code 2215243

loop_
_symmetry_equiv_pos_as_xyz
'x, y, z'
'-x, y+1/2, -z+1/2'
'-x, -y, -z'
'x, -y-1/2, z-1/2'

loop_
_atom_site_type_symbol
_atom_site_label
_atom_site_fract_x
_atom_site_fract_y
_atom_site_fract_z
_atom_site_U_iso_or_equiv
_atom_site_adp_type
_atom_site_calc_flag
_atom_site_refinement_flags
_atom_site_occupancy
_atom_site_disorder_assembly
_atom_site_disorder_group
Cu Cu1 0.94520(6) 0.73629(4) 0.86050(3) 0.0429(2) Uani d . 1 . .
O O1 0.9400(4) 0.5864(3) 0.86045(18) 0.0758(11) Uani d D 1 . .
H H1A 0.8685 0.5616 0.8775 0.091 Uiso d RD 1 . .
H H1B 1.0214 0.5516 0.8665 0.091 Uiso d RD 1 . .
N N1 1.0849(4) 0.7371(2) 0.79494(19) 0.0451(9) Uani d . 1 . .
N N2 0.8180(4) 0.8221(2) 0.77547(17) 0.0419(9) Uani d . 1 . .
N N3 0.8064(4) 0.7459(2) 0.92541(18) 0.0398(8) Uani d . 1 . .
N N4 1.0677(4) 0.8328(2) 0.93734(18) 0.0432(9) Uani d . 1 . .
C C1 1.2179(5) 0.6899(4) 0.8075(3) 0.0615(14) Uani d . 1 . .
H H1 1.2488 0.6553 0.8499 0.074 Uiso calc R 1 . .
C C2 1.3106(6) 0.6902(4) 0.7609(3) 0.0652(14) Uani d . 1 . .
H H2 1.4019 0.6563 0.7714 0.078 Uiso calc R 1 . .
C C3 1.2659(6) 0.7414(4) 0.6989(3) 0.0596(13) Uani d . 1 . .
H H3 1.3271 0.7438 0.6666 0.072 Uiso calc R 1 . .
C C4 1.1294(6) 0.7893(3) 0.6849(2) 0.0532(12) Uani d . 1 . .
H H4 1.0975 0.8242 0.6427 0.064 Uiso calc R 1 . .
C C5 1.0392(5) 0.7859(3) 0.7329(2) 0.0384(10) Uani d . 1 . .
C C6 0.8878(5) 0.8317(3) 0.7217(2) 0.0389(10) Uani d . 1 . .
C C7 0.8180(6) 0.8806(3) 0.6600(2) 0.0500(12) Uani d . 1 . .
H H7 0.8680 0.8880 0.6235 0.060 Uiso calc R 1 . .
C C8 0.6743(6) 0.9182(3) 0.6525(3) 0.0589(13) Uani d . 1 . .
H H8 0.6255 0.9498 0.6108 0.071 Uiso calc R 1 . .
C C9 0.6046(6) 0.9080(3) 0.7084(3) 0.0587(13) Uani d . 1 . .
H H9 0.5079 0.9329 0.7050 0.070 Uiso calc R 1 . .
C C10 0.6803(5) 0.8605(3) 0.7689(2) 0.0500(12) Uani d . 1 . .
H H10 0.6339 0.8549 0.8067 0.060 Uiso calc R 1 . .
C C11 0.6722(5) 0.7006(3) 0.9144(2) 0.0514(12) Uani d . 1 . .
H H11 0.6407 0.6623 0.8738 0.062 Uiso calc R 1 . .
C C12 0.5795(5) 0.7083(4) 0.9609(3) 0.0583(13) Uani d . 1 . .
H H12 0.4875 0.6753 0.9520 0.070 Uiso calc R 1 . .
C C13 0.6240(6) 0.7651(3) 1.0202(3) 0.0568(13) Uani d . 1 . .
H H13 0.5616 0.7725 1.0517 0.068 Uiso calc R 1 . .
C C14 0.7635(5) 0.8118(3) 1.0329(2) 0.0510(12) Uani d . 1 . .
H H14 0.7967 0.8499 1.0735 0.061 Uiso calc R 1 . .
C C15 0.8525(5) 0.8009(3) 0.9845(2) 0.0384(10) Uani d . 1 . .
C C16 1.0044(5) 0.8465(3) 0.9928(2) 0.0401(10) Uani d . 1 . .
C C17 1.0767(6) 0.8993(3) 1.0525(2) 0.0536(12) Uani d . 1 . .
H H17 1.0308 0.9078 1.0903 0.064 Uiso calc R 1 . .
C C18 1.2169(6) 0.9387(4) 1.0551(3) 0.0678(15) Uani d . 1 . .
H H18 1.2679 0.9736 1.0949 0.081 Uiso calc R 1 . .
C C19 1.2808(6) 0.9257(4) 0.9976(3) 0.0685(15) Uani d . 1 . .
H H19 1.3755 0.9520 0.9983 0.082 Uiso calc R 1 . .
C C20 1.2037(5) 0.8736(3) 0.9395(3) 0.0550(12) Uani d . 1 . .
H H20 1.2465 0.8665 0.9005 0.066 Uiso calc R 1 . .
B B1 0.6694(6) 0.5485(4) 0.6935(3) 0.0659(17) Uani d D 1 . .
F F1 0.8178(9) 0.5433(9) 0.6902(8) 0.104(4) Uani d PDU 0.595(11) A 1
F F2 0.5891(10) 0.4695(7) 0.6616(5) 0.122(4) Uani d PDU 0.595(11) A 1
F F3 0.5912(11) 0.6298(8) 0.6588(6) 0.148(4) Uani d PDU 0.595(11) A 1
F F4 0.6459(12) 0.5574(8) 0.7600(4) 0.084(3) Uani d PDU 0.595(11) A 1
F F1' 0.8079(12) 0.5843(11) 0.6883(9) 0.077(4) Uani d PDU 0.405(11) A 2
F F2' 0.6878(18) 0.4499(7) 0.7132(8) 0.131(5) Uani d PDU 0.405(11) A 2
F F3' 0.5836(10) 0.5514(11) 0.6293(4) 0.095(4) Uani d PDU 0.405(11) A 2
F F4' 0.633(2) 0.5993(11) 0.7463(8) 0.101(5) Uani d PDU 0.405(11) A 2
B B2 0.2352(6) 0.5935(4) 0.0273(2) 0.0459(13) Uani d D 1 . .
F F5 0.0851(3) 0.6057(2) 0.02780(15) 0.0775(9) Uani d D 1 . .
F F6 0.3119(4) 0.6801(2) 0.04648(19) 0.0944(11) Uani d D 1 . .
F F7 0.2497(4) 0.5678(3) -0.03890(15) 0.0938(11) Uani d D 1 . .
F F8 0.2977(4) 0.5252(3) 0.07647(19) 0.1033(12) Uani d D 1 . .

loop_
_atom_site_aniso_label
_atom_site_aniso_U_11
_atom_site_aniso_U_22
_atom_site_aniso_U_33
_atom_site_aniso_U_12
_atom_site_aniso_U_13
_atom_site_aniso_U_23
Cu1 0.0414(3) 0.0536(4) 0.0386(3) -0.0004(3) 0.0190(2) 0.0054(3)
O1 0.070(2) 0.072(2) 0.090(3) -0.0009(19) 0.028(2) 0.006(2)
N1 0.042(2) 0.053(2) 0.044(2) 0.0051(18) 0.0161(17) 0.0097(18)
N2 0.044(2) 0.047(2) 0.035(2) -0.0001(17) 0.0100(17) 0.0040(16)
N3 0.040(2) 0.048(2) 0.0344(19) -0.0024(16) 0.0143(15) 0.0015(16)
N4 0.039(2) 0.043(2) 0.048(2) -0.0009(16) 0.0099(18) 0.0100(17)
C1 0.050(3) 0.082(4) 0.056(3) 0.012(3) 0.020(3) 0.018(3)
C2 0.047(3) 0.086(4) 0.070(4) 0.008(3) 0.028(3) 0.002(3)
C3 0.053(3) 0.078(4) 0.056(3) -0.012(3) 0.030(2) -0.011(3)
C4 0.062(3) 0.065(3) 0.039(3) -0.015(3) 0.024(2) 0.002(2)
C5 0.045(3) 0.040(2) 0.032(2) -0.0089(19) 0.0120(19) -0.0009(18)
C6 0.047(3) 0.036(2) 0.035(2) -0.0085(19) 0.012(2) 0.0006(19)
C7 0.062(3) 0.051(3) 0.039(3) -0.008(2) 0.016(2) 0.005(2)
C8 0.066(4) 0.056(3) 0.048(3) 0.000(3) -0.001(3) 0.016(2)
C9 0.055(3) 0.050(3) 0.066(3) 0.009(2) 0.004(3) 0.006(3)
C10 0.047(3) 0.057(3) 0.047(3) 0.007(2) 0.012(2) 0.003(2)
C11 0.046(3) 0.064(3) 0.048(3) -0.011(2) 0.020(2) -0.005(2)
C12 0.044(3) 0.072(3) 0.063(3) -0.010(2) 0.022(2) 0.005(3)
C13 0.058(3) 0.066(3) 0.057(3) 0.007(3) 0.035(3) 0.007(3)
C14 0.063(3) 0.054(3) 0.040(3) 0.003(2) 0.020(2) 0.003(2)
C15 0.048(3) 0.036(2) 0.033(2) 0.0040(19) 0.014(2) 0.0077(19)
C16 0.047(3) 0.030(2) 0.041(3) 0.0017(19) 0.005(2) 0.0058(19)
C17 0.065(3) 0.043(3) 0.048(3) 0.005(2) 0.002(2) 0.002(2)
C18 0.068(4) 0.049(3) 0.075(4) -0.008(3) -0.005(3) -0.007(3)
C19 0.049(3) 0.052(3) 0.097(5) -0.011(2) 0.001(3) 0.007(3)
C20 0.043(3) 0.055(3) 0.067(3) -0.008(2) 0.013(3) 0.008(3)
B1 0.069(5) 0.082(5) 0.052(4) 0.006(4) 0.024(4) 0.015(4)
F1 0.073(5) 0.133(8) 0.113(6) 0.009(4) 0.031(4) -0.023(6)
F2 0.109(6) 0.148(7) 0.121(7) -0.030(5) 0.048(5) -0.068(5)
F3 0.161(7) 0.160(8) 0.134(7) 0.027(6) 0.057(5) 0.061(6)
F4 0.080(5) 0.124(7) 0.052(4) -0.020(5) 0.023(3) -0.001(4)
F1' 0.073(7) 0.109(9) 0.061(6) -0.009(5) 0.036(5) 0.009(6)
F2' 0.159(9) 0.102(7) 0.150(9) 0.033(6) 0.072(7) 0.056(6)
F3' 0.070(6) 0.139(9) 0.061(6) -0.016(6) -0.018(4) 0.010(5)
F4' 0.085(7) 0.103(8) 0.122(9) 0.016(6) 0.039(7) -0.043(7)
B2 0.051(3) 0.053(3) 0.037(3) -0.007(3) 0.017(3) -0.001(3)
F5 0.0545(19) 0.113(2) 0.068(2) -0.0087(16) 0.0209(15) -0.0189(17)
F6 0.095(2) 0.080(2) 0.120(3) -0.0336(19) 0.049(2) -0.020(2)
F7 0.082(2) 0.152(3) 0.0515(19) 0.003(2) 0.0243(17) -0.0254(19)
F8 0.103(3) 0.102(3) 0.099(3) 0.004(2) 0.014(2) 0.049(2)

loop_
_atom_type_symbol
_atom_type_description
_atom_type_scat_dispersion_real
_atom_type_scat_dispersion_imag
_atom_type_scat_source
C C 0.0033 0.0016 'International Tables Vol C Tables 4.2.6.8 and 6.1.1.4'
H H 0.0000 0.0000 'International Tables Vol C Tables 4.2.6.8 and 6.1.1.4'
B B 0.0013 0.0007 'International Tables Vol C Tables 4.2.6.8 and 6.1.1.4'
N N 0.0061 0.0033 'International Tables Vol C Tables 4.2.6.8 and 6.1.1.4'
O O 0.0106 0.0060 'International Tables Vol C Tables 4.2.6.8 and 6.1.1.4'
F F 0.0171 0.0103 'International Tables Vol C Tables 4.2.6.8 and 6.1.1.4'
Cu Cu 0.3201 1.2651 'International Tables Vol C Tables 4.2.6.8 and 6.1.1.4'

loop_
_geom_angle_atom_site_label_1
_geom_angle_atom_site_label_2
_geom_angle_atom_site_label_3
_geom_angle
_geom_angle_publ_flag
N3 Cu1 N1 175.88(14) ?
N3 Cu1 O1 92.77(14) ?
N1 Cu1 O1 91.35(14) ?
N3 Cu1 N4 79.72(14) yes
N1 Cu1 N4 97.76(14) ?
O1 Cu1 N4 129.30(13) ?
N3 Cu1 N2 98.15(14) ?
N1 Cu1 N2 79.47(14) yes
O1 Cu1 N2 122.65(14) ?
N4 Cu1 N2 108.05(13) ?
Cu1 O1 H1A 114.1 ?
Cu1 O1 H1B 121.9 ?
H1A O1 H1B 115.8 ?
C1 N1 C5 118.3(4) ?
C1 N1 Cu1 124.3(3) ?
C5 N1 Cu1 117.3(3) ?
C10 N2 C6 119.3(4) ?
C10 N2 Cu1 128.2(3) ?
C6 N2 Cu1 112.4(3) ?
C11 N3 C15 118.8(4) ?
C11 N3 Cu1 124.1(3) ?
C15 N3 Cu1 117.1(3) ?
C16 N4 C20 118.7(4) ?
C16 N4 Cu1 113.4(3) ?
C20 N4 Cu1 127.7(3) ?
N1 C1 C2 123.1(5) ?
N1 C1 H1 118.4 ?
C2 C1 H1 118.4 ?
C3 C2 C1 118.5(5) ?
C3 C2 H2 120.7 ?
C1 C2 H2 120.7 ?
C2 C3 C4 119.0(4) ?
C2 C3 H3 120.5 ?
C4 C3 H3 120.5 ?
C3 C4 C5 120.5(4) ?
C3 C4 H4 119.8 ?
C5 C4 H4 119.8 ?
N1 C5 C4 120.5(4) ?
N1 C5 C6 114.9(4) ?
C4 C5 C6 124.6(4) ?
N2 C6 C7 120.6(4) ?
N2 C6 C5 115.9(4) ?
C7 C6 C5 123.5(4) ?
C8 C7 C6 120.0(4) ?
C8 C7 H7 120.0 ?
C6 C7 H7 120.0 ?
C7 C8 C9 118.6(4) ?
C7 C8 H8 120.7 ?
C9 C8 H8 120.7 ?
C10 C9 C8 118.9(5) ?
C10 C9 H9 120.6 ?
C8 C9 H9 120.6 ?
N2 C10 C9 122.6(4) ?
N2 C10 H10 118.7 ?
C9 C10 H10 118.7 ?
N3 C11 C12 122.5(4) ?
N3 C11 H11 118.7 ?
C12 C11 H11 118.7 ?
C13 C12 C11 119.2(4) ?
C13 C12 H12 120.4 ?
C11 C12 H12 120.4 ?
C12 C13 C14 119.1(4) ?
C12 C13 H13 120.4 ?
C14 C13 H13 120.4 ?
C15 C14 C13 119.2(4) ?
C15 C14 H14 120.4 ?
C13 C14 H14 120.4 ?
N3 C15 C14 121.2(4) ?
N3 C15 C16 114.8(4) ?
C14 C15 C16 124.0(4) ?
N4 C16 C17 121.9(4) ?
N4 C16 C15 114.6(4) ?
C17 C16 C15 123.5(4) ?
C18 C17 C16 119.1(5) ?
C18 C17 H17 120.4 ?
C16 C17 H17 120.4 ?
C17 C18 C19 118.9(5) ?
C17 C18 H18 120.5 ?
C19 C18 H18 120.5 ?
C20 C19 C18 119.6(5) ?
C20 C19 H19 120.2 ?
C18 C19 H19 120.2 ?
N4 C20 C19 121.8(5) ?
N4 C20 H20 119.1 ?
C19 C20 H20 119.1 ?
F3' B1 F4' 120.7(10) ?
F3' B1 F4 135.1(8) ?
F3' B1 F2 57.0(6) ?
F4' B1 F2 123.2(9) ?
F4 B1 F2 108.2(7) ?
F3' B1 F1 109.6(9) ?
F4' B1 F1 119.1(11) ?
F4 B1 F1 115.1(9) ?
F2 B1 F1 111.7(7) ?
F3' B1 F1' 105.9(9) ?
F4' B1 F1' 105.6(12) ?
F4 B1 F1' 112.8(9) ?
F2 B1 F1' 130.5(9) ?
F3' B1 F2' 107.4(9) ?
F4' B1 F2' 108.7(9) ?
F4 B1 F2' 82.0(7) ?
F2 B1 F2' 52.0(6) ?
F1 B1 F2' 84.6(7) ?
F1' B1 F2' 107.9(9) ?
F3' B1 F3 52.7(6) ?
F4' B1 F3 76.6(8) ?
F4 B1 F3 102.0(7) ?
F2 B1 F3 104.2(7) ?
F1 B1 F3 114.6(8) ?
F1' B1 F3 93.4(8) ?
F2' B1 F3 155.1(9) ?
F8 B2 F7 111.5(4) ?
F8 B2 F6 107.0(4) ?
F7 B2 F6 108.6(4) ?
F8 B2 F5 109.4(4) ?
F7 B2 F5 110.5(4) ?
F6 B2 F5 109.7(4) ?

loop_
_geom_bond_atom_site_label_1
_geom_bond_atom_site_label_2
_geom_bond_distance
_geom_bond_publ_flag
Cu1 N3 1.982(3) yes
Cu1 N1 1.993(3) yes
Cu1 O1 2.035(4) yes
Cu1 N4 2.095(4) yes
Cu1 N2 2.124(3) yes
O1 H1A 0.8635 ?
O1 H1B 0.8629 ?
N1 C1 1.340(6) ?
N1 C5 1.347(5) ?
N2 C10 1.335(5) ?
N2 C6 1.345(5) ?
N3 C11 1.339(5) ?
N3 C15 1.347(5) ?
N4 C16 1.344(5) ?
N4 C20 1.347(5) ?
C1 C2 1.371(6) ?
C1 H1 0.9300 ?
C2 C3 1.362(7) ?
C2 H2 0.9300 ?
C3 C4 1.372(7) ?
C3 H3 0.9300 ?
C4 C5 1.376(6) ?
C4 H4 0.9300 ?
C5 C6 1.480(6) ?
C6 C7 1.383(6) ?
C7 C8 1.379(6) ?
C7 H7 0.9300 ?
C8 C9 1.381(7) ?
C8 H8 0.9300 ?
C9 C10 1.372(6) ?
C9 H9 0.9300 ?
C10 H10 0.9300 ?
C11 C12 1.372(6) ?
C11 H11 0.9300 ?
C12 C13 1.362(7) ?
C12 H12 0.9300 ?
C13 C14 1.389(6) ?
C13 H13 0.9300 ?
C14 C15 1.381(6) ?
C14 H14 0.9300 ?
C15 C16 1.488(6) ?
C16 C17 1.387(6) ?
C17 C18 1.373(7) ?
C17 H17 0.9300 ?
C18 C19 1.380(7) ?
C18 H18 0.9300 ?
C19 C20 1.374(7) ?
C19 H19 0.9300 ?
C20 H20 0.9300 ?
B1 F3' 1.304(7) ?
B1 F4' 1.339(9) ?
B1 F4 1.359(8) ?
B1 F2 1.361(7) ?
B1 F1 1.368(8) ?
B1 F1' 1.375(9) ?
B1 F2' 1.391(8) ?
B1 F3 1.397(7) ?
B2 F8 1.355(5) ?
B2 F7 1.363(5) ?
B2 F6 1.373(5) ?
B2 F5 1.378(5) ?

loop_
_geom_hbond_atom_site_label_D
_geom_hbond_atom_site_label_H
_geom_hbond_atom_site_label_A
_geom_hbond_site_symmetry_A
_geom_hbond_distance_DH
_geom_hbond_distance_HA
_geom_hbond_distance_DA
_geom_hbond_angle_DHA
O1 H1A F8 3_666 0.864 2.257 3.113(4) 171.1
O1 H1B F7 1_656 0.863 2.436 3.038(4) 127.3

loop_
_geom_torsion_atom_site_label_1
_geom_torsion_atom_site_label_2
_geom_torsion_atom_site_label_3
_geom_torsion_atom_site_label_4
_geom_torsion
O1 Cu1 N1 C1 -55.2(4)
N4 Cu1 N1 C1 74.8(4)
N2 Cu1 N1 C1 -178.2(4)
O1 Cu1 N1 C5 122.5(3)
N4 Cu1 N1 C5 -107.5(3)
N2 Cu1 N1 C5 -0.5(3)
N3 Cu1 N2 C10 -5.5(4)
N1 Cu1 N2 C10 177.9(4)
O1 Cu1 N2 C10 93.1(4)
N4 Cu1 N2 C10 -87.3(4)
N3 Cu1 N2 C6 178.3(3)
N1 Cu1 N2 C6 1.8(3)
O1 Cu1 N2 C6 -83.0(3)
N4 Cu1 N2 C6 96.6(3)
O1 Cu1 N3 C11 -52.2(4)
N4 Cu1 N3 C11 178.4(4)
N2 Cu1 N3 C11 71.4(4)
O1 Cu1 N3 C15 127.0(3)
N4 Cu1 N3 C15 -2.5(3)
N2 Cu1 N3 C15 -109.5(3)
N3 Cu1 N4 C16 5.4(3)
N1 Cu1 N4 C16 -177.9(3)
O1 Cu1 N4 C16 -79.8(3)
N2 Cu1 N4 C16 100.7(3)
N3 Cu1 N4 C20 179.4(4)
N1 Cu1 N4 C20 -3.9(4)
O1 Cu1 N4 C20 94.3(4)
N2 Cu1 N4 C20 -85.3(4)
C5 N1 C1 C2 1.1(7)
Cu1 N1 C1 C2 178.8(4)
N1 C1 C2 C3 0.3(8)
C1 C2 C3 C4 -1.0(8)
C2 C3 C4 C5 0.2(7)
C1 N1 C5 C4 -1.9(6)
Cu1 N1 C5 C4 -179.7(3)
C1 N1 C5 C6 177.0(4)
Cu1 N1 C5 C6 -0.8(5)
C3 C4 C5 N1 1.2(7)
C3 C4 C5 C6 -177.5(4)
C10 N2 C6 C7 -0.2(6)
Cu1 N2 C6 C7 176.4(3)
C10 N2 C6 C5 -179.2(4)
Cu1 N2 C6 C5 -2.7(4)
N1 C5 C6 N2 2.4(5)
C4 C5 C6 N2 -178.8(4)
N1 C5 C6 C7 -176.6(4)
C4 C5 C6 C7 2.2(7)
N2 C6 C7 C8 -1.3(6)
C5 C6 C7 C8 177.6(4)
C6 C7 C8 C9 1.5(7)
C7 C8 C9 C10 -0.3(7)
C6 N2 C10 C9 1.5(6)
Cu1 N2 C10 C9 -174.4(3)
C8 C9 C10 N2 -1.3(7)
C15 N3 C11 C12 0.4(7)
Cu1 N3 C11 C12 179.5(3)
N3 C11 C12 C13 0.7(7)
C11 C12 C13 C14 -1.5(7)
C12 C13 C14 C15 1.2(7)
C11 N3 C15 C14 -0.7(6)
Cu1 N3 C15 C14 -179.9(3)
C11 N3 C15 C16 178.7(4)
Cu1 N3 C15 C16 -0.5(4)
C13 C14 C15 N3 -0.1(6)
C13 C14 C15 C16 -179.4(4)
C20 N4 C16 C17 -1.6(6)
Cu1 N4 C16 C17 173.0(3)
C20 N4 C16 C15 178.3(4)
Cu1 N4 C16 C15 -7.1(4)
N3 C15 C16 N4 5.2(5)
C14 C15 C16 N4 -175.4(4)
N3 C15 C16 C17 -174.8(4)
C14 C15 C16 C17 4.5(6)
N4 C16 C17 C18 0.1(6)
C15 C16 C17 C18 -179.9(4)
C16 C17 C18 C19 0.9(7)
C17 C18 C19 C20 -0.2(8)
C16 N4 C20 C19 2.3(6)
Cu1 N4 C20 C19 -171.4(3)
C18 C19 C20 N4 -1.4(7)
